data_2108034
loop_
_publ_author_name
'Szell, Patrick M. J.'
'Gabidullin, Bulat'
'Bryce, David L.'

_publ_section_title
;
 1,3,5-Tri(iodoethynyl)-2,4,6-trifluorobenzene: halogen-bonded frameworks
 and NMR spectroscopic analysis
;
_journal_coeditor_code XM5005
_journal_issue 2
_journal_name_full 'Acta Crystallographica Section B'
_journal_page_first
;
;
_journal_paper_doi 10.1107/S2052520617000944
_journal_volume 73
_journal_year 2017
_chemical_formula_moiety 'C21 H20 O P, 2(C12 F3 I3), 2(C2 H3 N), Br'
_chemical_formula_sum 'C49 H26 Br F6 I6 N2 O P'
_chemical_formula_weight 1645.00
_chemical_melting_point 415
_space_group_crystal_system monoclinic
_space_group_IT_number 15
_space_group_name_Hall '-C 2yc'
_space_group_name_H-M_alt 'C 1 2/c 1'
_symmetry_space_group_name_Hall '-C 2yc'
_symmetry_space_group_name_H-M 'C 1 2/c 1'
_atom_sites_solution_hydrogens geom
_audit_creation_method SHELXL-2013
_cell_angle_alpha 90
_cell_angle_beta 95.6557(19)
_cell_angle_gamma 90
_cell_formula_units_Z 4
_cell_length_a 10.5098(5)
_cell_length_b 16.2789(7)
_cell_length_c 30.9417(15)
_cell_measurement_reflns_used 9992
_cell_measurement_temperature 200(2)
_cell_measurement_theta_max 28.31
_cell_measurement_theta_min 2.31
_cell_volume 5268.0(4)
_computing_cell_refinement 'APEX II, Bruker (2009)'
_computing_data_collection 'APEX II, Bruker (2009)'
_computing_data_reduction 'XPREP, Bruker (2009)'
_computing_molecular_graphics 'SHELXTL, Bruker (2004)'
_computing_publication_material 'SHELXTL, Bruker (2004)'
_computing_structure_refinement 'SHELXL-2013 (Sheldrick, 2013)'
_computing_structure_solution 'SHELXS-03 (Sheldrick, 2003)'
_diffrn_ambient_temperature 200(2)
_diffrn_measured_fraction_theta_full 0.990
_diffrn_measured_fraction_theta_max 0.975
_diffrn_measurement_device_type 'Bruker APEX-II CCD'
_diffrn_measurement_method '\f and \w scans'
_diffrn_radiation_type MoK\a
_diffrn_radiation_wavelength 0.71073
_diffrn_reflns_av_R_equivalents 0.0388
_diffrn_reflns_limit_h_max 13
_diffrn_reflns_limit_h_min -14
_diffrn_reflns_limit_k_max 21
_diffrn_reflns_limit_k_min -21
_diffrn_reflns_limit_l_max 41
_diffrn_reflns_limit_l_min -41
_diffrn_reflns_number 35395
_diffrn_reflns_theta_full 25.242
_diffrn_reflns_theta_max 28.534
_diffrn_reflns_theta_min 1.323
_exptl_absorpt_coefficient_mu 4.385
_exptl_absorpt_correction_T_max 0.7457
_exptl_absorpt_correction_T_min 0.6013
_exptl_absorpt_correction_type multi-scan
_exptl_absorpt_process_details 'SADABS, Bruker (2003)'
_exptl_crystal_colour colourless
_exptl_crystal_density_diffrn 2.074
_exptl_crystal_density_meas ?
_exptl_crystal_description block
_exptl_crystal_F_000 3056
_exptl_crystal_size_max 0.150
_exptl_crystal_size_mid 0.110
_exptl_crystal_size_min 0.100
_refine_diff_density_max 1.345
_refine_diff_density_min -1.781
_refine_ls_extinction_method none
_refine_ls_goodness_of_fit_ref 1.121
_refine_ls_hydrogen_treatment constr
_refine_ls_matrix_type full
_refine_ls_number_parameters 333
_refine_ls_number_reflns 6513
_refine_ls_number_restraints 135
_refine_ls_restrained_S_all 1.111
_refine_ls_R_factor_all 0.0700
_refine_ls_R_factor_gt 0.0656
_refine_ls_shift/su_max 0.000
_refine_ls_shift/su_mean 0.000
_refine_ls_structure_factor_coef Fsqd
_refine_ls_weighting_details 'w=1/[\s^2^(Fo^2^)+(0.0297P)^2^+174.9186P] where P=(Fo^2^+2Fc^2^)/3'
_refine_ls_weighting_scheme calc
_refine_ls_wR_factor_gt 0.1523
_refine_ls_wR_factor_ref 0.1546
_reflns_number_gt 6031
_reflns_number_total 6513
_reflns_threshold_expression 'I > 2\s(I)'
_cod_data_source_file xm5005sup1.cif
_cod_data_source_block 1e
_cod_depositor_comments
;
The following automatic conversions were performed:

'_exptl_crystal_density_meas' value 'n/a' was changed to '?' - the
value is perceived as not measured.

Automatic conversion script
Id: cif_fix_values 4973 2017-02-22 13:04:09Z antanas 
;
_cod_database_code 2108034
_shelx_space_group_comment
;
The symmetry employed for this shelxl refinement is uniquely defined
by the following loop, which should always be used as a source of
symmetry information in preference to the above space-group names.
They are only intended as comments.
;
_shelx_estimated_absorpt_t_min 0.559
_shelx_estimated_absorpt_t_max 0.668
_shelxl_version_number .2013

loop_
_space_group_symop_operation_xyz
'x, y, z'
'-x, y, -z+1/2'
'x+1/2, y+1/2, z'
'-x+1/2, y+1/2, -z+1/2'
'-x, -y, -z'
'x, -y, z-1/2'
'-x+1/2, -y+1/2, -z'
'x+1/2, -y+1/2, z-1/2'

loop_
_atom_site_type_symbol
_atom_site_label
_atom_site_fract_x
_atom_site_fract_y
_atom_site_fract_z
_atom_site_U_iso_or_equiv
_atom_site_adp_type
_atom_site_calc_flag
_atom_site_occupancy
_atom_site_disorder_assembly
_atom_site_disorder_group
I I1 0.03499(6) 0.91655(4) 0.17890(2) 0.04371(16) Uani d 1 . .
I I2 0.04897(6) 0.84508(4) -0.15360(2) 0.04458(16) Uani d 1 . .
I I3 0.24286(6) 0.33895(4) 0.05260(2) 0.04930(18) Uani d 1 . .
Br Br1 0.0000 1.06383(8) 0.2500 0.0454(3) Uani d 1 . .
P P1 -0.5000 1.0970(3) 0.2500 0.0789(16) Uani d 1 . .
F F1 0.0599(6) 0.8584(3) 0.01623(18) 0.0460(13) Uani d 1 . .
F F2 0.1342(6) 0.6019(3) -0.04406(16) 0.0462(13) Uani d 1 . .
F F3 0.1207(7) 0.6282(3) 0.10592(17) 0.0538(15) Uani d 1 . .
C C1 0.0863(8) 0.7449(5) 0.0629(3) 0.0367(18) Uani d 1 . .
C C2 0.0807(8) 0.7769(5) 0.0215(3) 0.0342(17) Uani d 1 . .
C C3 0.0912(8) 0.7310(5) -0.0161(3) 0.0344(17) Uani d 1 . .
C C4 0.1172(8) 0.6476(5) -0.0092(3) 0.0349(17) Uani d 1 . .
C C5 0.1286(9) 0.6106(6) 0.0315(3) 0.0390(18) Uani d 1 . .
C C6 0.1115(8) 0.6616(6) 0.0665(3) 0.0374(18) Uani d 1 . .
C C7 0.0759(9) 0.7952(6) 0.1006(3) 0.042(2) Uani d 1 . .
C C8 0.0626(10) 0.8383(6) 0.1304(3) 0.044(2) Uani d 1 . .
C C9 0.0814(8) 0.7670(5) -0.0585(3) 0.0368(18) Uani d 1 . .
C C10 0.0721(10) 0.7952(6) -0.0937(3) 0.043(2) Uani d 1 . .
C C11 0.1617(9) 0.5253(6) 0.0368(3) 0.042(2) Uani d 1 . .
C C12 0.1919(9) 0.4560(6) 0.0417(3) 0.0413(19) Uani d 1 . .
C C13 -0.4851(12) 1.0309(6) 0.2044(3) 0.054(3) Uani d 1 . .
C C14 -0.3678(12) 1.0134(7) 0.1900(4) 0.059(3) Uani d 1 . .
H H14A -0.2927 1.0402 0.2025 0.070 Uiso calc 1 . .
C C15 -0.3614(12) 0.9563(8) 0.1573(4) 0.062(3) Uani d 1 . .
H H15A -0.2814 0.9451 0.1466 0.075 Uiso calc 1 . .
C C16 -0.4696(13) 0.9155(8) 0.1398(4) 0.063(3) Uani d 1 . .
H H16A -0.4635 0.8746 0.1183 0.076 Uiso calc 1 . .
C C17 -0.5861(14) 0.9343(9) 0.1539(4) 0.075(4) Uani d 1 . .
H H17A -0.6608 0.9074 0.1412 0.090 Uiso calc 1 . .
C C18 -0.5963(15) 0.9922(10) 0.1864(5) 0.083(4) Uani d 1 . .
H H18A -0.6770 1.0050 0.1961 0.099 Uiso calc 1 . .
C C19 -0.4007(12) 1.1721(8) 0.2597(4) 0.045(3) Uani d 0.5 A -1
C C20 -0.3447(15) 1.2052(9) 0.2248(3) 0.054(5) Uani d 0.5 A -1
H H20A -0.3719 1.1877 0.1960 0.065 Uiso calc 0.5 A -1
C C21 -0.2488(15) 1.2639(9) 0.2318(4) 0.051(4) Uani d 0.5 A -1
H H21A -0.2106 1.2865 0.2079 0.061 Uiso calc 0.5 A -1
C C22 -0.2089(14) 1.2895(9) 0.2738(5) 0.048(5) Uani d 0.5 A -1
H H22A -0.1434 1.3296 0.2786 0.058 Uiso calc 0.5 A -1
C C23 -0.2649(14) 1.2564(10) 0.3088(4) 0.056(4) Uani d 0.5 A -1
H H23A -0.2377 1.2739 0.3375 0.067 Uiso calc 0.5 A -1
C C24 -0.3608(13) 1.1977(9) 0.3017(4) 0.052(4) Uani d 0.5 A -1
H H24A -0.3990 1.1751 0.3256 0.062 Uiso calc 0.5 A -1
O O1 -0.660(3) 1.2121(16) 0.2952(8) 0.103(8) Uani d 0.5 A -1
C C25 -0.668(4) 1.1538(19) 0.2310(12) 0.097(7) Uani d 0.5 A -1
H H25A -0.6631 1.1776 0.2018 0.116 Uiso calc 0.5 A -1
H H25B -0.7371 1.1122 0.2286 0.116 Uiso calc 0.5 A -1
C C26 -0.699(4) 1.2125(18) 0.2575(11) 0.081(6) Uani d 0.5 A -1
C C27 -0.797(4) 1.2767(19) 0.2383(12) 0.082(9) Uani d 0.5 A -1
H H27A -0.8114 1.3177 0.2605 0.124 Uiso calc 0.5 A -1
H H27B -0.8782 1.2491 0.2289 0.124 Uiso calc 0.5 A -1
H H27C -0.7646 1.3038 0.2134 0.124 Uiso calc 0.5 A -1
N N1 0.2885(15) 1.1613(8) 0.0787(6) 0.108(5) Uani d 1 . .
C C28 0.2256(14) 1.1050(8) 0.0728(5) 0.073(3) Uani d 1 . .
C C29 0.1431(14) 1.0364(8) 0.0630(5) 0.079(4) Uani d 1 . .
H H29A 0.0638 1.0440 0.0767 0.118 Uiso calc 1 . .
H H29B 0.1857 0.9860 0.0740 0.118 Uiso calc 1 . .
H H29C 0.1231 1.0321 0.0314 0.118 Uiso calc 1 . .

loop_
_atom_site_aniso_label
_atom_site_aniso_U_11
_atom_site_aniso_U_22
_atom_site_aniso_U_33
_atom_site_aniso_U_12
_atom_site_aniso_U_13
_atom_site_aniso_U_23
I1 0.0576(4) 0.0391(3) 0.0345(3) 0.0027(3) 0.0049(2) -0.0061(2)
I2 0.0565(4) 0.0448(3) 0.0333(3) -0.0007(3) 0.0083(2) 0.0051(2)
I3 0.0479(4) 0.0344(3) 0.0654(4) 0.0073(3) 0.0046(3) 0.0015(3)
Br1 0.0741(9) 0.0373(6) 0.0254(5) 0.000 0.0079(5) 0.000
P1 0.142(5) 0.035(2) 0.062(3) 0.000 0.022(3) 0.000
F1 0.061(3) 0.029(2) 0.048(3) 0.003(2) 0.010(3) 0.002(2)
F2 0.066(4) 0.040(3) 0.032(2) 0.009(3) 0.002(2) -0.006(2)
F3 0.086(4) 0.045(3) 0.028(2) 0.012(3) -0.002(3) 0.003(2)
C1 0.038(4) 0.039(4) 0.031(4) 0.002(3) -0.007(3) -0.006(3)
C2 0.034(4) 0.027(4) 0.042(4) 0.003(3) 0.005(3) -0.002(3)
C3 0.036(4) 0.036(4) 0.031(4) -0.005(3) 0.003(3) -0.001(3)
C4 0.036(4) 0.034(4) 0.036(4) 0.003(3) 0.004(3) -0.003(3)
C5 0.040(5) 0.039(4) 0.037(4) 0.003(4) 0.001(3) -0.002(3)
C6 0.040(4) 0.042(4) 0.030(4) 0.003(4) -0.002(3) -0.002(3)
C7 0.046(5) 0.040(5) 0.040(5) 0.005(4) 0.000(4) -0.003(4)
C8 0.052(5) 0.037(4) 0.040(5) 0.004(4) -0.003(4) -0.003(4)
C9 0.031(4) 0.039(4) 0.041(4) 0.001(3) 0.004(3) 0.000(4)
C10 0.057(6) 0.037(4) 0.035(4) -0.003(4) 0.003(4) 0.002(4)
C11 0.039(5) 0.047(5) 0.040(5) 0.007(4) 0.002(4) -0.008(4)
C12 0.040(5) 0.040(5) 0.044(5) 0.007(4) 0.000(4) -0.001(4)
C13 0.083(8) 0.044(5) 0.037(5) -0.015(5) 0.008(5) 0.005(4)
C14 0.069(7) 0.048(6) 0.055(6) 0.005(5) -0.012(5) 0.013(5)
C15 0.062(7) 0.065(7) 0.059(7) 0.013(6) 0.006(5) -0.003(6)
C16 0.085(9) 0.065(7) 0.039(5) 0.008(7) 0.006(5) -0.007(5)
C17 0.080(9) 0.087(10) 0.059(7) -0.030(8) 0.009(6) -0.015(7)
C18 0.078(9) 0.097(11) 0.078(9) -0.027(8) 0.031(7) -0.015(8)
C19 0.042(7) 0.037(7) 0.056(7) 0.017(6) 0.003(6) 0.008(6)
C20 0.059(10) 0.049(10) 0.056(8) -0.005(8) 0.008(7) -0.003(7)
C21 0.054(9) 0.043(8) 0.057(8) -0.006(7) 0.009(6) -0.005(6)
C22 0.042(8) 0.042(9) 0.060(8) 0.009(7) 0.004(6) -0.011(6)
C23 0.049(8) 0.057(9) 0.062(8) 0.013(7) 0.006(6) -0.004(6)
C24 0.042(8) 0.059(9) 0.053(7) 0.009(7) 0.003(6) 0.003(6)
O1 0.131(18) 0.085(14) 0.090(12) 0.021(13) 0.000(10) -0.002(9)
C25 0.138(14) 0.056(11) 0.097(13) 0.014(11) 0.012(10) 0.003(10)
C26 0.107(14) 0.048(10) 0.088(12) 0.001(10) 0.006(10) 0.004(9)
C27 0.108(17) 0.041(11) 0.094(17) 0.001(12) -0.012(14) -0.006(11)
N1 0.106(9) 0.062(6) 0.159(14) -0.002(6) 0.030(9) 0.005(7)
C28 0.088(8) 0.048(5) 0.088(9) 0.015(5) 0.038(7) 0.006(5)
C29 0.101(9) 0.050(6) 0.093(9) 0.011(6) 0.048(7) -0.001(6)

loop_
_atom_type_symbol
_atom_type_description
_atom_type_scat_dispersion_real
_atom_type_scat_dispersion_imag
_atom_type_scat_source
C C 0.0033 0.0016 'International Tables Vol C Tables 4.2.6.8 and 6.1.1.4'
H H 0.0000 0.0000 'International Tables Vol C Tables 4.2.6.8 and 6.1.1.4'
N N 0.0061 0.0033 'International Tables Vol C Tables 4.2.6.8 and 6.1.1.4'
O O 0.0106 0.0060 'International Tables Vol C Tables 4.2.6.8 and 6.1.1.4'
F F 0.0171 0.0103 'International Tables Vol C Tables 4.2.6.8 and 6.1.1.4'
P P 0.1023 0.0942 'International Tables Vol C Tables 4.2.6.8 and 6.1.1.4'
Br Br -0.2901 2.4595 'International Tables Vol C Tables 4.2.6.8 and 6.1.1.4'
I I -0.4742 1.8119 'International Tables Vol C Tables 4.2.6.8 and 6.1.1.4'

loop_
_geom_angle_atom_site_label_1
_geom_angle_atom_site_label_2
_geom_angle_atom_site_label_3
_geom_angle_site_symmetry_1
_geom_angle_site_symmetry_3
_geom_angle
C19 P1 C13 . 2_455 114.3(6)
C19 P1 C13 . . 119.7(6)
C13 P1 C13 2_455 . 106.3(7)
C19 P1 C25 . . 103.7(12)
C13 P1 C25 2_455 . 111.1(11)
C13 P1 C25 . . 100.8(11)
C2 C1 C6 . . 115.8(8)
C2 C1 C7 . . 122.7(8)
C6 C1 C7 . . 121.4(8)
F1 C2 C1 . . 118.3(7)
F1 C2 C3 . . 116.7(8)
C1 C2 C3 . . 125.0(8)
C2 C3 C4 . . 114.9(7)
C2 C3 C9 . . 122.7(8)
C4 C3 C9 . . 122.3(8)
F2 C4 C5 . . 119.0(7)
F2 C4 C3 . . 117.1(7)
C5 C4 C3 . . 123.9(8)
C4 C5 C6 . . 116.2(8)
C4 C5 C11 . . 121.4(8)
C6 C5 C11 . . 122.4(8)
F3 C6 C1 . . 118.1(8)
F3 C6 C5 . . 117.8(8)
C1 C6 C5 . . 124.1(8)
C8 C7 C1 . . 176.7(10)
C7 C8 I1 . . 176.8(9)
C10 C9 C3 . . 178.6(10)
C9 C10 I2 . . 177.7(9)
C12 C11 C5 . . 178.2(11)
C11 C12 I3 . . 177.7(9)
C14 C13 C18 . . 121.2(11)
C14 C13 P1 . . 121.8(9)
C18 C13 P1 . . 116.8(10)
C13 C14 C15 . . 119.0(11)
C16 C15 C14 . . 120.8(12)
C17 C16 C15 . . 119.7(11)
C16 C17 C18 . . 121.0(13)
C17 C18 C13 . . 118.3(13)
C20 C19 C24 . . 120.0
C20 C19 P1 . . 117.6(9)
C24 C19 P1 . . 122.1(8)
C19 C20 C21 . . 120.0
C22 C21 C20 . . 120.0
C21 C22 C23 . . 120.0
C22 C23 C24 . . 120.0
C23 C24 C19 . . 120.0
C26 C25 P1 . . 114(3)
O1 C26 C25 . . 121(3)
O1 C26 C27 . . 122(3)
C25 C26 C27 . . 116(3)
N1 C28 C29 . . 176.6(18)

loop_
_geom_bond_atom_site_label_1
_geom_bond_atom_site_label_2
_geom_bond_site_symmetry_2
_geom_bond_distance
I1 C8 . 2.011(9)
I2 C10 . 2.016(9)
I3 C12 . 1.999(9)
P1 C19 . 1.616(11)
P1 C13 2_455 1.794(11)
P1 C13 . 1.795(11)
P1 C25 . 2.03(4)
F1 C2 . 1.352(9)
F2 C4 . 1.337(9)
F3 C6 . 1.330(10)
C1 C2 . 1.379(12)
C1 C6 . 1.384(12)
C1 C7 . 1.439(12)
C2 C3 . 1.397(11)
C3 C4 . 1.397(12)
C3 C9 . 1.430(12)
C4 C5 . 1.389(12)
C5 C6 . 1.390(12)
C5 C11 . 1.437(13)
C7 C8 . 1.177(13)
C9 C10 . 1.177(12)
C11 C12 . 1.178(13)
C13 C14 . 1.381(17)
C13 C18 . 1.395(18)
C14 C15 . 1.381(16)
C15 C16 . 1.380(17)
C16 C17 . 1.374(18)
C17 C18 . 1.390(19)
C19 C20 . 1.3900
C19 C24 . 1.3900
C20 C21 . 1.3900
C21 C22 . 1.3900
C22 C23 . 1.3900
C23 C24 . 1.3900
O1 C26 . 1.20(4)
C25 C26 . 1.32(4)
C26 C27 . 1.55(4)
N1 C28 . 1.135(19)
C28 C29 . 1.429(19)

loop_
_geom_torsion_atom_site_label_1
_geom_torsion_atom_site_label_2
_geom_torsion_atom_site_label_3
_geom_torsion_atom_site_label_4
_geom_torsion_site_symmetry_1
_geom_torsion
C6 C1 C2 F1 . -178.2(8)
C7 C1 C2 F1 . -2.4(13)
C6 C1 C2 C3 . 3.8(13)
C7 C1 C2 C3 . 179.5(9)
F1 C2 C3 C4 . 177.7(7)
C1 C2 C3 C4 . -4.1(13)
F1 C2 C3 C9 . 0.3(12)
C1 C2 C3 C9 . 178.4(8)
C2 C3 C4 F2 . -176.9(7)
C9 C3 C4 F2 . 0.6(13)
C2 C3 C4 C5 . 1.9(13)
C9 C3 C4 C5 . 179.4(8)
F2 C4 C5 C6 . 179.2(8)
C3 C4 C5 C6 . 0.4(14)
F2 C4 C5 C11 . 1.8(13)
C3 C4 C5 C11 . -176.9(9)
C2 C1 C6 F3 . 178.6(8)
C7 C1 C6 F3 . 2.7(13)
C2 C1 C6 C5 . -1.1(14)
C7 C1 C6 C5 . -176.9(9)
C4 C5 C6 F3 . 179.5(8)
C11 C5 C6 F3 . -3.2(14)
C4 C5 C6 C1 . -0.9(14)
C11 C5 C6 C1 . 176.4(9)
C19 P1 C13 C14 . 32.0(12)
C13 P1 C13 C14 2_455 -99.3(10)
C25 P1 C13 C14 . 144.8(13)
C19 P1 C13 C18 . -153.4(11)
C13 P1 C13 C18 2_455 75.3(10)
C25 P1 C13 C18 . -40.7(15)
C18 C13 C14 C15 . -0.1(17)
P1 C13 C14 C15 . 174.2(9)
C13 C14 C15 C16 . -1.8(17)
C14 C15 C16 C17 . 2.9(19)
C15 C16 C17 C18 . -2(2)
C16 C17 C18 C13 . 0(2)
C14 C13 C18 C17 . 1(2)
P1 C13 C18 C17 . -173.7(11)
C13 P1 C19 C20 2_455 154.7(7)
C13 P1 C19 C20 . 27.0(10)
C25 P1 C19 C20 . -84.1(13)
C13 P1 C19 C24 2_455 -18.4(11)
C13 P1 C19 C24 . -146.1(8)
C25 P1 C19 C24 . 102.7(13)
C24 C19 C20 C21 . 0.0
P1 C19 C20 C21 . -173.3(11)
C19 C20 C21 C22 . 0.0
C20 C21 C22 C23 . 0.0
C21 C22 C23 C24 . 0.0
C22 C23 C24 C19 . 0.0
C20 C19 C24 C23 . 0.0
P1 C19 C24 C23 . 173.0(12)
P1 C25 C26 O1 . -26(5)
P1 C25 C26 C27 . 160(3)

_cod_database_fobs_code 2108034
